data_2241334
loop_
_publ_author_name
'Mohamed, Shaaban K.'
'Mague, Joel T.'
'Akkurt, Mehmet'
'Hassan, Alaa A.'
'Aziz, Ahmed T. Abdel-'
'Albayati, Mustafa R.'

_publ_section_title
;
 Crystal structure of
 3-benzyl-1-[(1,2,3,4-tetrahydronaphthalen-1-ylidene)amino]thiourea
;
_journal_coeditor_code HB7536
_journal_issue 12
_journal_name_full 'Acta Crystallographica Section E'
_journal_page_first o974
_journal_page_last o975
_journal_paper_doi 10.1107/S2056989015021064
_journal_volume 71
_journal_year 2015
_chemical_formula_iupac 'C18 H19 N3 S'
_chemical_formula_moiety 'C18 H19 N3 S'
_chemical_formula_sum 'C18 H19 N3 S'
_chemical_formula_weight 309.42
_chemical_name_systematic
;
3-Benzyl-1-[(1,2,3,4-tetrahydronaphthalen-1-ylidene)amino]thiourea
;
_space_group_crystal_system orthorhombic
_space_group_IT_number 61
_space_group_name_Hall '-P 2ac 2ab'
_space_group_name_H-M_alt 'P b c a'
_symmetry_space_group_name_Hall '-P 2ac 2ab'
_symmetry_space_group_name_H-M 'P b c a'
_atom_sites_solution_hydrogens mixed
_atom_sites_solution_primary direct
_atom_sites_solution_secondary difmap
_audit_creation_method SHELXL-2014/7
_cell_angle_alpha 90
_cell_angle_beta 90
_cell_angle_gamma 90
_cell_formula_units_Z 8
_cell_length_a 11.9129(5)
_cell_length_b 9.6914(4)
_cell_length_c 27.8220(11)
_cell_measurement_reflns_used 9005
_cell_measurement_temperature 150.(2)
_cell_measurement_theta_max 71.9492
_cell_measurement_theta_min 4.8875
_cell_volume 3212.1(2)
_computing_cell_refinement
;
<i>SAINT</i> (Bruker, 2014)
;
_computing_data_collection
;
<i>APEX2</i> (Bruker, 2014)
;
_computing_data_reduction
;
<i>SAINT</i>  (Bruker, 2014)
;
_computing_molecular_graphics
;
<i>DIAMOND</i> (Brandenburg & Putz, 2012)
;
_computing_publication_material
;
<i>SHELXTL</i> (Bruker, 2014)
;
_computing_structure_refinement
;
SHELXL2014 (Sheldrick, 2015)
;
_computing_structure_solution
;
<i>SHELXT</i> (Bruker, 2014)
;
_diffrn_ambient_temperature 150(2)
_diffrn_detector_area_resol_mean 10.4167
_diffrn_measured_fraction_theta_full 1.000
_diffrn_measured_fraction_theta_max 0.999
_diffrn_measurement_device_type 'Bruker D8 VENTURE PHOTON 100 CMOS'
_diffrn_measurement_method '\w scans'
_diffrn_radiation_monochromator mirror
_diffrn_radiation_type CuK\a
_diffrn_radiation_wavelength 1.54178
_diffrn_reflns_av_R_equivalents 0.0501
_diffrn_reflns_limit_h_max 14
_diffrn_reflns_limit_h_min -14
_diffrn_reflns_limit_k_max 11
_diffrn_reflns_limit_k_min -11
_diffrn_reflns_limit_l_max 34
_diffrn_reflns_limit_l_min -34
_diffrn_reflns_number 61936
_diffrn_reflns_theta_full 72.100
_diffrn_reflns_theta_max 72.148
_diffrn_reflns_theta_min 3.177
_exptl_absorpt_coefficient_mu 1.773
_exptl_absorpt_correction_T_max 0.91
_exptl_absorpt_correction_T_min 0.84
_exptl_absorpt_correction_type multi-scan
_exptl_absorpt_process_details
;
(<i>SADABS</i>; Bruker, 2014)
;
_exptl_crystal_colour colourless
_exptl_crystal_density_diffrn 1.280
_exptl_crystal_density_method 'not measured'
_exptl_crystal_description tablet
_exptl_crystal_F_000 1312
_exptl_crystal_size_max 0.222
_exptl_crystal_size_mid 0.176
_exptl_crystal_size_min 0.054
_refine_diff_density_max 0.556
_refine_diff_density_min -0.216
_refine_ls_extinction_method none
_refine_ls_goodness_of_fit_ref 1.058
_refine_ls_hydrogen_treatment constr
_refine_ls_matrix_type full
_refine_ls_number_parameters 199
_refine_ls_number_reflns 3155
_refine_ls_number_restraints 0
_refine_ls_restrained_S_all 1.058
_refine_ls_R_factor_all 0.0398
_refine_ls_R_factor_gt 0.0345
_refine_ls_shift/su_max 0.001
_refine_ls_shift/su_mean 0.000
_refine_ls_structure_factor_coef Fsqd
_refine_ls_weighting_details 'w=1/[\s^2^(Fo^2^)+(0.0522P)^2^+1.4441P] where P=(Fo^2^+2Fc^2^)/3'
_refine_ls_weighting_scheme calc
_refine_ls_wR_factor_gt 0.0930
_refine_ls_wR_factor_ref 0.0979
_reflns_number_gt 2795
_reflns_number_total 3155
_reflns_threshold_expression 'I > 2\s(I)'
_cod_data_source_file hb7536sup1.cif
_cod_data_source_block I
_cod_database_code 2241334
_shelx_space_group_comment
;
The symmetry employed for this shelxl refinement is uniquely defined
by the following loop, which should always be used as a source of
symmetry information in preference to the above space-group names.
They are only intended as comments.
;
_shelx_estimated_absorpt_t_min 0.694
_shelx_estimated_absorpt_t_max 0.910

loop_
_space_group_symop_operation_xyz
'x, y, z'
'-x+1/2, -y, z+1/2'
'-x, y+1/2, -z+1/2'
'x+1/2, -y+1/2, -z'
'-x, -y, -z'
'x-1/2, y, -z-1/2'
'x, -y-1/2, z-1/2'
'-x-1/2, y-1/2, z'

loop_
_atom_site_type_symbol
_atom_site_label
_atom_site_fract_x
_atom_site_fract_y
_atom_site_fract_z
_atom_site_U_iso_or_equiv
_atom_site_adp_type
_atom_site_calc_flag
_atom_site_occupancy
S S1 0.08381(3) 0.69807(4) 0.37402(2) 0.02936(13) Uani d 1
N N1 0.23130(10) 0.48914(12) 0.37501(4) 0.0250(3) Uani d 1
H H1A 0.2789 0.4340 0.3581 0.030 Uiso d 1
N N2 0.18664(10) 0.57805(12) 0.30147(4) 0.0243(3) Uani d 1
H H2A 0.1458 0.6361 0.2827 0.029 Uiso d 1
N N3 0.27037(9) 0.49802(12) 0.28232(4) 0.0223(3) Uani d 1
C C1 0.29867(14) 0.56296(15) 0.45561(5) 0.0287(3) Uani d 1
C C2 0.41047(15) 0.57894(19) 0.44281(6) 0.0388(4) Uani d 1
H H2 0.4386 0.5343 0.4149 0.047 Uiso calc 1
C C3 0.48124(18) 0.6596(2) 0.47050(7) 0.0524(5) Uani d 1
H H3 0.5578 0.6695 0.4616 0.063 Uiso calc 1
C C4 0.4413(2) 0.7256(2) 0.51086(7) 0.0588(6) Uani d 1
H H4 0.4900 0.7817 0.5296 0.071 Uiso calc 1
C C5 0.3306(2) 0.7102(2) 0.52401(7) 0.0578(6) Uani d 1
H H5 0.3030 0.7551 0.5520 0.069 Uiso calc 1
C C6 0.25919(18) 0.62890(19) 0.49641(5) 0.0421(4) Uani d 1
H H6 0.1829 0.6185 0.5056 0.051 Uiso calc 1
C C7 0.22186(13) 0.47002(15) 0.42688(5) 0.0286(3) Uani d 1
H H7A 0.2394 0.3727 0.4347 0.034 Uiso calc 1
H H7B 0.1433 0.4878 0.4367 0.034 Uiso calc 1
C C8 0.17257(12) 0.58125(14) 0.35015(5) 0.0231(3) Uani d 1
C C9 0.27768(11) 0.49111(13) 0.23608(5) 0.0206(3) Uani d 1
C C10 0.19577(13) 0.55643(16) 0.20165(5) 0.0298(3) Uani d 1
H H10A 0.2161 0.6546 0.1971 0.036 Uiso calc 1
H H10B 0.1196 0.5531 0.2158 0.036 Uiso calc 1
C C11 0.19402(14) 0.48477(18) 0.15289(6) 0.0356(4) Uani d 1
H H11A 0.1620 0.3911 0.1564 0.043 Uiso calc 1
H H11B 0.1459 0.5374 0.1304 0.043 Uiso calc 1
C C12 0.31195(14) 0.47477(18) 0.13267(5) 0.0339(4) Uani d 1
H H12A 0.3099 0.4231 0.1020 0.041 Uiso calc 1
H H12B 0.3404 0.5687 0.1258 0.041 Uiso calc 1
C C13 0.39089(12) 0.40340(15) 0.16706(5) 0.0247(3) Uani d 1
C C14 0.48145(13) 0.32664(16) 0.14988(6) 0.0305(3) Uani d 1
H H14 0.4926 0.3188 0.1162 0.037 Uiso calc 1
C C15 0.55529(13) 0.26181(16) 0.18071(6) 0.0328(3) Uani d 1
H H15 0.6154 0.2082 0.1683 0.039 Uiso calc 1
C C16 0.54132(12) 0.27535(15) 0.22997(6) 0.0299(3) Uani d 1
H H16 0.5928 0.2325 0.2514 0.036 Uiso calc 1
C C17 0.45229(12) 0.35136(14) 0.24798(5) 0.0242(3) Uani d 1
H H17 0.4436 0.3613 0.2817 0.029 Uiso calc 1
C C18 0.37478(11) 0.41390(13) 0.21678(5) 0.0206(3) Uani d 1

loop_
_atom_site_aniso_label
_atom_site_aniso_U_11
_atom_site_aniso_U_22
_atom_site_aniso_U_33
_atom_site_aniso_U_12
_atom_site_aniso_U_13
_atom_site_aniso_U_23
S1 0.0343(2) 0.0285(2) 0.0252(2) 0.00308(14) 0.00802(14) -0.00293(13)
N1 0.0291(6) 0.0258(6) 0.0200(6) -0.0001(5) 0.0013(5) -0.0034(5)
N2 0.0271(6) 0.0254(6) 0.0204(6) 0.0045(5) 0.0021(5) -0.0016(5)
N3 0.0219(6) 0.0218(6) 0.0232(6) 0.0000(4) 0.0021(4) -0.0022(4)
C1 0.0406(8) 0.0263(7) 0.0192(6) -0.0016(6) -0.0040(6) 0.0049(6)
C2 0.0412(9) 0.0445(9) 0.0308(8) -0.0055(8) -0.0046(7) 0.0048(7)
C3 0.0518(11) 0.0630(12) 0.0425(10) -0.0206(10) -0.0188(9) 0.0151(9)
C4 0.0905(16) 0.0536(12) 0.0325(10) -0.0305(12) -0.0287(10) 0.0096(8)
C5 0.0977(18) 0.0514(12) 0.0244(8) -0.0166(12) -0.0052(10) -0.0066(8)
C6 0.0599(11) 0.0423(9) 0.0242(7) -0.0045(8) 0.0025(8) -0.0027(7)
C7 0.0368(8) 0.0273(7) 0.0217(7) -0.0036(6) 0.0024(6) 0.0023(6)
C8 0.0248(7) 0.0235(7) 0.0209(6) -0.0058(5) 0.0023(5) -0.0023(5)
C9 0.0220(7) 0.0183(6) 0.0214(6) -0.0013(5) 0.0002(5) -0.0013(5)
C10 0.0322(8) 0.0321(8) 0.0250(7) 0.0105(6) -0.0022(6) -0.0015(6)
C11 0.0356(8) 0.0438(9) 0.0275(8) 0.0066(7) -0.0063(6) -0.0026(7)
C12 0.0364(9) 0.0453(9) 0.0202(7) 0.0052(7) 0.0011(6) -0.0011(6)
C13 0.0248(7) 0.0248(7) 0.0244(7) -0.0029(6) 0.0024(5) -0.0022(5)
C14 0.0297(8) 0.0322(8) 0.0297(7) -0.0028(6) 0.0098(6) -0.0042(6)
C15 0.0243(7) 0.0279(7) 0.0463(9) 0.0019(6) 0.0096(7) -0.0046(7)
C16 0.0232(7) 0.0248(7) 0.0417(8) 0.0014(6) -0.0010(6) 0.0028(6)
C17 0.0234(7) 0.0220(7) 0.0270(7) -0.0026(6) -0.0002(5) 0.0007(6)
C18 0.0208(6) 0.0171(6) 0.0239(7) -0.0028(5) 0.0017(5) -0.0007(5)

loop_
_atom_type_symbol
_atom_type_description
_atom_type_scat_dispersion_real
_atom_type_scat_dispersion_imag
_atom_type_scat_source
C C 0.0181 0.0091 'International Tables Vol C Tables 4.2.6.8 and 6.1.1.4'
H H 0.0000 0.0000 'International Tables Vol C Tables 4.2.6.8 and 6.1.1.4'
N N 0.0311 0.0180 'International Tables Vol C Tables 4.2.6.8 and 6.1.1.4'
S S 0.3331 0.5567 'International Tables Vol C Tables 4.2.6.8 and 6.1.1.4'

loop_
_geom_angle_atom_site_label_1
_geom_angle_atom_site_label_2
_geom_angle_atom_site_label_3
_geom_angle
C8 N1 C7 124.03(12)
C8 N1 H1A 116.9
C7 N1 H1A 119.0
C8 N2 N3 119.18(12)
C8 N2 H2A 119.4
N3 N2 H2A 121.0
C9 N3 N2 117.74(12)
C6 C1 C2 119.00(16)
C6 C1 C7 120.17(15)
C2 C1 C7 120.77(14)
C3 C2 C1 120.34(18)
C3 C2 H2 119.8
C1 C2 H2 119.8
C4 C3 C2 120.4(2)
C4 C3 H3 119.8
C2 C3 H3 119.8
C5 C4 C3 119.80(18)
C5 C4 H4 120.1
C3 C4 H4 120.1
C4 C5 C6 120.06(19)
C4 C5 H5 120.0
C6 C5 H5 120.0
C1 C6 C5 120.40(19)
C1 C6 H6 119.8
C5 C6 H6 119.8
N1 C7 C1 113.61(12)
N1 C7 H7A 108.8
C1 C7 H7A 108.8
N1 C7 H7B 108.8
C1 C7 H7B 108.8
H7A C7 H7B 107.7
N1 C8 N2 115.89(12)
N1 C8 S1 125.21(10)
N2 C8 S1 118.90(11)
N3 C9 C18 116.15(12)
N3 C9 C10 124.61(12)
C18 C9 C10 119.23(12)
C9 C10 C11 112.53(12)
C9 C10 H10A 109.1
C11 C10 H10A 109.1
C9 C10 H10B 109.1
C11 C10 H10B 109.1
H10A C10 H10B 107.8
C12 C11 C10 110.29(13)
C12 C11 H11A 109.6
C10 C11 H11A 109.6
C12 C11 H11B 109.6
C10 C11 H11B 109.6
H11A C11 H11B 108.1
C13 C12 C11 111.79(12)
C13 C12 H12A 109.3
C11 C12 H12A 109.3
C13 C12 H12B 109.3
C11 C12 H12B 109.3
H12A C12 H12B 107.9
C14 C13 C18 118.90(13)
C14 C13 C12 120.60(13)
C18 C13 C12 120.50(13)
C15 C14 C13 121.51(14)
C15 C14 H14 119.2
C13 C14 H14 119.2
C14 C15 C16 119.66(14)
C14 C15 H15 120.2
C16 C15 H15 120.2
C17 C16 C15 119.98(14)
C17 C16 H16 120.0
C15 C16 H16 120.0
C16 C17 C18 120.62(14)
C16 C17 H17 119.7
C18 C17 H17 119.7
C13 C18 C17 119.28(13)
C13 C18 C9 120.18(12)
C17 C18 C9 120.54(12)

loop_
_geom_bond_atom_site_label_1
_geom_bond_atom_site_label_2
_geom_bond_distance
S1 C8 1.6855(14)
N1 C8 1.3285(19)
N1 C7 1.4592(17)
N1 H1A 0.9098
N2 C8 1.3651(18)
N2 N3 1.3713(16)
N2 H2A 0.9099
N3 C9 1.2913(18)
C1 C6 1.385(2)
C1 C2 1.387(2)
C1 C7 1.512(2)
C2 C3 1.384(3)
C2 H2 0.9500
C3 C4 1.377(3)
C3 H3 0.9500
C4 C5 1.377(3)
C4 H4 0.9500
C5 C6 1.391(3)
C5 H5 0.9500
C6 H6 0.9500
C7 H7A 0.9900
C7 H7B 0.9900
C9 C18 1.4786(18)
C9 C10 1.5069(19)
C10 C11 1.524(2)
C10 H10A 0.9900
C10 H10B 0.9900
C11 C12 1.516(2)
C11 H11A 0.9900
C11 H11B 0.9900
C12 C13 1.509(2)
C12 H12A 0.9900
C12 H12B 0.9900
C13 C14 1.395(2)
C13 C18 1.4004(19)
C14 C15 1.380(2)
C14 H14 0.9500
C15 C16 1.387(2)
C15 H15 0.9500
C16 C17 1.385(2)
C16 H16 0.9500
C17 C18 1.405(2)
C17 H17 0.9500

loop_
_geom_hbond_atom_site_label_D
_geom_hbond_atom_site_label_H
_geom_hbond_atom_site_label_A
_geom_hbond_site_symmetry_A
_geom_hbond_distance_DH
_geom_hbond_distance_HA
_geom_hbond_distance_DA
_geom_hbond_angle_DHA
_geom_hbond_publ_flag
N1 H1A N3 . 0.91 2.20 2.6219(16) 108 yes
N1 H1A S1 8_655 0.91 2.85 3.5790(13) 138 yes

loop_
_geom_torsion_atom_site_label_1
_geom_torsion_atom_site_label_2
_geom_torsion_atom_site_label_3
_geom_torsion_atom_site_label_4
_geom_torsion
C8 N2 N3 C9 176.26(12)
C6 C1 C2 C3 0.0(3)
C7 C1 C2 C3 -177.27(16)
C1 C2 C3 C4 -0.4(3)
C2 C3 C4 C5 0.6(3)
C3 C4 C5 C6 -0.4(3)
C2 C1 C6 C5 0.2(3)
C7 C1 C6 C5 177.49(16)
C4 C5 C6 C1 0.0(3)
C8 N1 C7 C1 -87.70(17)
C6 C1 C7 N1 136.73(15)
C2 C1 C7 N1 -46.0(2)
C7 N1 C8 N2 -175.61(13)
C7 N1 C8 S1 4.1(2)
N3 N2 C8 N1 -9.87(18)
N3 N2 C8 S1 170.43(10)
N2 N3 C9 C18 174.84(11)
N2 N3 C9 C10 -4.6(2)
N3 C9 C10 C11 -155.52(14)
C18 C9 C10 C11 25.04(19)
C9 C10 C11 C12 -52.80(18)
C10 C11 C12 C13 55.55(19)
C11 C12 C13 C14 149.52(14)
C11 C12 C13 C18 -30.9(2)
C18 C13 C14 C15 -0.3(2)
C12 C13 C14 C15 179.30(15)
C13 C14 C15 C16 -1.5(2)
C14 C15 C16 C17 1.3(2)
C15 C16 C17 C18 0.8(2)
C14 C13 C18 C17 2.3(2)
C12 C13 C18 C17 -177.28(13)
C14 C13 C18 C9 -178.21(13)
C12 C13 C18 C9 2.2(2)
C16 C17 C18 C13 -2.6(2)
C16 C17 C18 C9 177.96(13)
N3 C9 C18 C13 -178.67(13)
C10 C9 C18 C13 0.82(19)
N3 C9 C18 C17 0.80(19)
C10 C9 C18 C17 -179.72(13)

_cod_database_fobs_code 2241334
